data_7007208
loop_
_publ_author_name
'Shi, Weifeng'
'Shafaei-Fallah, Maryam'
'Anson, Christopher E.'
'Rothenberger, Alexander'

_publ_section_title
;
 Polymeric arrangements of P-Se anions and a first insight into their
 reactivity.
;
_journal_issue 24
_journal_name_full 'Dalton transactions (Cambridge, England : 2003)'
_journal_page_first 2979
_journal_page_last 2983
_journal_paper_doi 10.1039/b601704e
_journal_year 2006
_chemical_formula_sum 'C24 H34 Na4 O3 P2 Se6'
_chemical_formula_weight 998.17
_chemical_name_systematic
;
?
;
_space_group_IT_number 2
_symmetry_cell_setting triclinic
_symmetry_space_group_name_Hall '-P 1'
_symmetry_space_group_name_H-M 'P -1'
_atom_sites_solution_hydrogens geom
_atom_sites_solution_primary direct
_atom_sites_solution_secondary difmap
_audit_creation_method SHELXL-97
_cell_angle_alpha 71.905(6)
_cell_angle_beta 78.473(6)
_cell_angle_gamma 85.510(7)
_cell_formula_units_Z 2
_cell_length_a 9.7746(8)
_cell_length_b 11.4669(10)
_cell_length_c 16.7949(14)
_cell_measurement_reflns_used 14580
_cell_measurement_temperature 100(2)
_cell_measurement_theta_max 56.43
_cell_measurement_theta_min 3.65
_cell_volume 1753.0(3)
_computing_cell_refinement 'stoe x-area'
_computing_data_collection 'stoe x-area'
_computing_data_reduction 'stoe x-area'
_computing_molecular_graphics 'SHELXL-97 (Sheldrick, 1997)'
_computing_publication_material 'SHELXL-97 (Sheldrick, 1997)'
_computing_structure_refinement 'SHELXL-97 (Sheldrick, 1997)'
_computing_structure_solution 'SHELXS-97 (Sheldrick, 1990)'
_diffrn_ambient_temperature 100(2)
_diffrn_detector_area_resol_mean 6.67
_diffrn_measured_fraction_theta_full 0.940
_diffrn_measured_fraction_theta_max 0.922
_diffrn_measurement_device_type 'stoe ipds 2'
_diffrn_measurement_method rotation
_diffrn_radiation_monochromator graphite
_diffrn_radiation_source 'fine-focus sealed tube'
_diffrn_radiation_type MoK\a
_diffrn_radiation_wavelength 0.71073
_diffrn_reflns_av_R_equivalents 0.0472
_diffrn_reflns_av_sigmaI/netI 0.0612
_diffrn_reflns_limit_h_max 12
_diffrn_reflns_limit_h_min -11
_diffrn_reflns_limit_k_max 15
_diffrn_reflns_limit_k_min -15
_diffrn_reflns_limit_l_max 22
_diffrn_reflns_limit_l_min -22
_diffrn_reflns_number 15513
_diffrn_reflns_theta_full 25.00
_diffrn_reflns_theta_max 28.18
_diffrn_reflns_theta_min 1.87
_exptl_absorpt_coefficient_mu 6.428
_exptl_absorpt_correction_T_max 0.5658
_exptl_absorpt_correction_T_min 0.2119
_exptl_absorpt_correction_type numerical
_exptl_absorpt_process_details 'stoe x-red32'
_exptl_crystal_colour colourless
_exptl_crystal_density_diffrn 1.891
_exptl_crystal_density_method 'not measured'
_exptl_crystal_description block
_exptl_crystal_F_000 960
_exptl_crystal_size_max 0.35
_exptl_crystal_size_mid 0.18
_exptl_crystal_size_min 0.10
_refine_diff_density_max 1.991
_refine_diff_density_min -1.440
_refine_diff_density_rms 0.548
_refine_ls_extinction_method none
_refine_ls_goodness_of_fit_ref 1.051
_refine_ls_hydrogen_treatment constr
_refine_ls_matrix_type full
_refine_ls_number_parameters 345
_refine_ls_number_reflns 7931
_refine_ls_number_restraints 0
_refine_ls_restrained_S_all 1.051
_refine_ls_R_factor_all 0.0616
_refine_ls_R_factor_gt 0.0386
_refine_ls_shift/su_max 0.001
_refine_ls_shift/su_mean 0.000
_refine_ls_structure_factor_coef Fsqd
_refine_ls_weighting_details 'calc w=1/[\s^2^(Fo^2^)+(0.0500P)^2^+0.0000P] where P=(Fo^2^+2Fc^2^)/3'
_refine_ls_weighting_scheme calc
_refine_ls_wR_factor_gt 0.0972
_refine_ls_wR_factor_ref 0.1026
_reflns_number_gt 5653
_reflns_number_total 7931
_reflns_threshold_expression >2sigma(I)
_cod_data_source_file b601704e.txt
_cod_data_source_block 1
_cod_original_sg_symbol_H-M P-1
_cod_database_code 7007208

loop_
_symmetry_equiv_pos_as_xyz
'x, y, z'
'-x, -y, -z'

loop_
_atom_site_label
_atom_site_type_symbol
_atom_site_fract_x
_atom_site_fract_y
_atom_site_fract_z
_atom_site_U_iso_or_equiv
_atom_site_adp_type
_atom_site_occupancy
_atom_site_symmetry_multiplicity
_atom_site_calc_flag
_atom_site_refinement_flags
_atom_site_disorder_assembly
_atom_site_disorder_group
C1 C 0.2814(6) 0.7915(4) 0.3208(3) 0.0210(10) Uani 1 1 d . . .
C2 C 0.4145(6) 0.8287(5) 0.2759(3) 0.0291(12) Uani 1 1 d . . .
H2A H 0.4917 0.8113 0.3046 0.035 Uiso 1 1 calc R . .
C3 C 0.4347(6) 0.8908(6) 0.1895(4) 0.0336(13) Uani 1 1 d . . .
H3A H 0.5258 0.9157 0.1591 0.040 Uiso 1 1 calc R . .
C4 C 0.3227(7) 0.9169(5) 0.1471(3) 0.0335(13) Uani 1 1 d . . .
H4A H 0.3365 0.9612 0.0882 0.040 Uiso 1 1 calc R . .
C5 C 0.1914(6) 0.8782(5) 0.1910(3) 0.0307(13) Uani 1 1 d . . .
H5A H 0.1149 0.8938 0.1618 0.037 Uiso 1 1 calc R . .
C6 C 0.1705(6) 0.8166(5) 0.2777(3) 0.0269(12) Uani 1 1 d . . .
H6A H 0.0793 0.7914 0.3077 0.032 Uiso 1 1 calc R . .
C7 C 0.1325(5) 0.3187(5) 0.8968(3) 0.0228(10) Uani 1 1 d . . .
C8 C 0.1150(6) 0.3820(5) 0.9567(3) 0.0287(12) Uani 1 1 d . . .
H8A H 0.1210 0.4689 0.9381 0.034 Uiso 1 1 calc R . .
C9 C 0.0888(7) 0.3197(6) 1.0435(4) 0.0353(13) Uani 1 1 d . . .
H9A H 0.0777 0.3640 1.0838 0.042 Uiso 1 1 calc R . .
C10 C 0.0789(7) 0.1932(6) 1.0711(3) 0.0397(16) Uani 1 1 d . . .
H10A H 0.0604 0.1502 1.1303 0.048 Uiso 1 1 calc R . .
C11 C 0.0963(8) 0.1303(6) 1.0119(4) 0.0444(17) Uani 1 1 d . . .
H11A H 0.0900 0.0434 1.0309 0.053 Uiso 1 1 calc R . .
C12 C 0.1229(6) 0.1915(5) 0.9248(3) 0.0314(13) Uani 1 1 d . . .
H12A H 0.1344 0.1467 0.8848 0.038 Uiso 1 1 calc R . .
C13 C 0.2301(12) 0.9028(7) 0.7342(5) 0.070(3) Uani 1 1 d . . .
H13A H 0.2633 0.8256 0.7720 0.084 Uiso 1 1 calc R . .
H13B H 0.1868 0.9566 0.7688 0.084 Uiso 1 1 calc R . .
C14 C 0.3492(9) 0.9676(9) 0.6628(8) 0.084(4) Uani 1 1 d . . .
H14A H 0.3980 1.0247 0.6810 0.101 Uiso 1 1 calc R . .
H14B H 0.4177 0.9073 0.6460 0.101 Uiso 1 1 calc R . .
C15 C 0.2765(9) 1.0356(7) 0.5915(5) 0.062(2) Uani 1 1 d . . .
H15A H 0.2759 1.1251 0.5829 0.074 Uiso 1 1 calc R . .
H15B H 0.3224 1.0193 0.5378 0.074 Uiso 1 1 calc R . .
C16 C 0.1341(9) 0.9881(6) 0.6189(5) 0.058(2) Uani 1 1 d . . .
H16A H 0.0690 1.0491 0.6376 0.070 Uiso 1 1 calc R . .
H16B H 0.1027 0.9711 0.5712 0.070 Uiso 1 1 calc R . .
C17 C -0.3037(7) 0.7585(5) 0.6337(4) 0.0362(14) Uani 1 1 d . . .
H17A H -0.3878 0.7753 0.6071 0.043 Uiso 1 1 calc R . .
H17B H -0.2291 0.7251 0.5971 0.043 Uiso 1 1 calc R . .
C18 C -0.2561(7) 0.8752(6) 0.6431(4) 0.0394(14) Uani 1 1 d . . .
H18A H -0.1673 0.9033 0.6035 0.047 Uiso 1 1 calc R . .
H18B H -0.3276 0.9414 0.6320 0.047 Uiso 1 1 calc R . .
C19 C -0.2368(8) 0.8388(6) 0.7346(4) 0.0464(17) Uani 1 1 d . . .
H19A H -0.1399 0.8098 0.7398 0.056 Uiso 1 1 calc R . .
H19B H -0.2592 0.9082 0.7585 0.056 Uiso 1 1 calc R . .
C20 C -0.3385(8) 0.7370(7) 0.7783(4) 0.0447(16) Uani 1 1 d . . .
H20A H -0.3097 0.6823 0.8309 0.054 Uiso 1 1 calc R . .
H20B H -0.4334 0.7701 0.7933 0.054 Uiso 1 1 calc R . .
C21 C -0.2787(17) 0.3578(12) 0.9617(9) 0.0317(18) Uiso 0.50 1 d P A 1
H21A H -0.2540 0.4351 0.9695 0.038 Uiso 0.50 1 calc PR A 1
H21B H -0.1924 0.3205 0.9370 0.038 Uiso 0.50 1 calc PR A 1
C22 C -0.3428(15) 0.2725(13) 1.0447(8) 0.039(3) Uiso 0.50 1 d P A 1
H22A H -0.2743 0.2086 1.0672 0.047 Uiso 0.50 1 calc PR A 1
H22B H -0.3765 0.3174 1.0868 0.047 Uiso 0.50 1 calc PR A 1
C23 C -0.4637(16) 0.2153(14) 1.0270(10) 0.0363(19) Uiso 0.50 1 d P A 1
H23A H -0.5409 0.1952 1.0769 0.044 Uiso 0.50 1 calc PR A 1
H23B H -0.4337 0.1402 1.0104 0.044 Uiso 0.50 1 calc PR A 1
C24 C -0.5057(15) 0.3190(12) 0.9523(8) 0.0330(19) Uiso 0.50 1 d P A 1
H24A H -0.5470 0.2853 0.9151 0.040 Uiso 0.50 1 calc PR A 1
H24B H -0.5745 0.3757 0.9735 0.040 Uiso 0.50 1 calc PR A 1
C21A C -0.2717(17) 0.3241(12) 0.9586(9) 0.0317(18) Uiso 0.50 1 d P A 2
H21C H -0.1929 0.2909 0.9244 0.038 Uiso 0.50 1 calc PR A 2
H21D H -0.2350 0.3849 0.9795 0.038 Uiso 0.50 1 calc PR A 2
C22A C -0.3422(17) 0.2233(15) 1.0315(9) 0.047(3) Uiso 0.50 1 d P A 2
H22C H -0.3406 0.2379 1.0864 0.056 Uiso 0.50 1 calc PR A 2
H22D H -0.2962 0.1432 1.0318 0.056 Uiso 0.50 1 calc PR A 2
C23A C -0.4953(16) 0.2266(14) 1.0163(10) 0.0363(19) Uiso 0.50 1 d P A 2
H23C H -0.5067 0.1682 0.9855 0.044 Uiso 0.50 1 calc PR A 2
H23D H -0.5630 0.2072 1.0708 0.044 Uiso 0.50 1 calc PR A 2
C24A C -0.5128(15) 0.3559(12) 0.9634(8) 0.0330(19) Uiso 0.50 1 d P A 2
H24C H -0.5888 0.3637 0.9309 0.040 Uiso 0.50 1 calc PR A 2
H24D H -0.5331 0.4117 0.9991 0.040 Uiso 0.50 1 calc PR A 2
Se1 Se 0.04323(5) 0.72886(5) 0.49470(3) 0.02288(12) Uani 1 1 d . . .
Se2 Se 0.41570(6) 0.73637(5) 0.49355(3) 0.02333(12) Uani 1 1 d . . .
Se3 Se 0.27643(5) 0.50822(4) 0.42998(3) 0.02089(11) Uani 1 1 d . . .
Se4 Se -0.02502(5) 0.51767(5) 0.75955(3) 0.02246(12) Uani 1 1 d . . .
Se5 Se 0.20423(6) 0.27679(5) 0.70896(3) 0.02494(12) Uani 1 1 d . . .
Se6 Se 0.34061(5) 0.52598(5) 0.75907(3) 0.02356(12) Uani 1 1 d . . .
P1 P 0.25491(14) 0.69922(11) 0.43331(8) 0.0186(3) Uani 1 1 d . . .
P2 P 0.16340(14) 0.40569(12) 0.78331(8) 0.0204(3) Uani 1 1 d . . .
Na1 Na 0.1735(2) 0.70619(18) 0.64630(13) 0.0273(5) Uani 1 1 d . . .
Na2 Na 0.0292(2) 0.44928(18) 0.59750(12) 0.0242(4) Uani 1 1 d . . .
Na3 Na 0.4145(2) 0.45304(19) 0.59748(13) 0.0256(4) Uani 1 1 d . . .
Na4 Na -0.3392(2) 0.4595(2) 0.76037(13) 0.0326(5) Uani 1 1 d . . .
O1 O 0.1360(5) 0.8796(4) 0.6867(3) 0.0385(10) Uani 1 1 d . . .
O2 O -0.3349(5) 0.6723(4) 0.7173(2) 0.0357(10) Uani 1 1 d . . .
O3 O -0.3773(4) 0.3820(4) 0.9064(3) 0.0418(11) Uani 1 1 d . . .

loop_
_atom_site_aniso_label
_atom_site_aniso_U_11
_atom_site_aniso_U_22
_atom_site_aniso_U_33
_atom_site_aniso_U_23
_atom_site_aniso_U_13
_atom_site_aniso_U_12
C1 0.025(3) 0.017(2) 0.021(2) -0.0044(18) -0.005(2) -0.002(2)
C2 0.025(3) 0.031(3) 0.028(3) -0.002(2) -0.007(2) -0.004(2)
C3 0.021(3) 0.041(3) 0.031(3) -0.003(2) 0.003(2) -0.001(3)
C4 0.045(4) 0.032(3) 0.022(2) -0.005(2) -0.004(2) -0.002(3)
C5 0.040(4) 0.027(3) 0.027(3) -0.002(2) -0.019(2) -0.006(2)
C6 0.024(3) 0.025(2) 0.030(3) -0.002(2) -0.008(2) -0.009(2)
C7 0.021(3) 0.024(2) 0.023(2) -0.0036(19) -0.007(2) -0.002(2)
C8 0.029(3) 0.032(3) 0.024(2) -0.005(2) -0.007(2) 0.000(2)
C9 0.035(4) 0.046(3) 0.025(3) -0.009(2) -0.008(2) -0.001(3)
C10 0.053(4) 0.042(3) 0.019(2) 0.005(2) -0.015(3) -0.011(3)
C11 0.063(5) 0.033(3) 0.033(3) 0.007(2) -0.024(3) -0.012(3)
C12 0.041(4) 0.026(3) 0.030(3) -0.005(2) -0.016(3) -0.006(2)
C13 0.137(9) 0.038(4) 0.053(4) -0.019(3) -0.054(5) 0.009(5)
C14 0.039(5) 0.083(7) 0.166(11) -0.080(7) -0.038(6) 0.004(5)
C15 0.071(6) 0.047(4) 0.064(5) -0.025(4) 0.017(4) -0.026(4)
C16 0.069(6) 0.026(3) 0.079(5) -0.004(3) -0.033(5) -0.002(3)
C17 0.041(4) 0.035(3) 0.036(3) -0.016(3) -0.003(3) -0.005(3)
C18 0.038(4) 0.033(3) 0.051(4) -0.017(3) -0.006(3) -0.006(3)
C19 0.056(5) 0.038(3) 0.055(4) -0.023(3) -0.018(4) 0.003(3)
C20 0.045(4) 0.061(4) 0.037(3) -0.030(3) -0.006(3) 0.006(3)
Se1 0.0187(3) 0.0251(2) 0.0244(2) -0.0064(2) -0.0046(2) 0.0000(2)
Se2 0.0210(3) 0.0256(2) 0.0250(2) -0.0066(2) -0.0079(2) -0.0043(2)
Se3 0.0206(3) 0.0178(2) 0.0241(2) -0.00506(18) -0.0054(2) -0.00172(19)
Se4 0.0192(3) 0.0268(2) 0.0208(2) -0.00549(19) -0.00495(19) -0.0008(2)
Se5 0.0234(3) 0.0271(3) 0.0263(2) -0.0099(2) -0.0056(2) -0.0019(2)
Se6 0.0208(3) 0.0265(3) 0.0236(2) -0.0051(2) -0.0066(2) -0.0054(2)
P1 0.0175(7) 0.0180(6) 0.0204(5) -0.0036(5) -0.0063(5) -0.0020(5)
P2 0.0177(7) 0.0240(6) 0.0205(6) -0.0069(5) -0.0048(5) -0.0025(5)
Na1 0.0305(13) 0.0232(10) 0.0289(10) -0.0075(8) -0.0071(9) -0.0031(9)
Na2 0.0236(11) 0.0261(10) 0.0241(9) -0.0060(8) -0.0090(8) -0.0020(9)
Na3 0.0214(12) 0.0279(10) 0.0254(10) -0.0061(8) -0.0022(8) -0.0019(9)
Na4 0.0308(13) 0.0392(12) 0.0257(10) -0.0051(9) -0.0053(9) -0.0077(10)
O1 0.037(3) 0.024(2) 0.053(3) -0.0116(19) -0.003(2) -0.0037(18)
O2 0.041(3) 0.040(2) 0.0288(19) -0.0128(17) -0.0035(18) -0.013(2)
O3 0.026(2) 0.060(3) 0.029(2) 0.0034(19) -0.0061(18) -0.009(2)

loop_
_atom_type_symbol
_atom_type_description
_atom_type_scat_dispersion_real
_atom_type_scat_dispersion_imag
_atom_type_scat_source
C C 0.0033 0.0016 'International Tables Vol C Tables 4.2.6.8 and 6.1.1.4'
H H 0.0000 0.0000 'International Tables Vol C Tables 4.2.6.8 and 6.1.1.4'
O O 0.0106 0.0060 'International Tables Vol C Tables 4.2.6.8 and 6.1.1.4'
Na Na 0.0362 0.0249 'International Tables Vol C Tables 4.2.6.8 and 6.1.1.4'
P P 0.1023 0.0942 'International Tables Vol C Tables 4.2.6.8 and 6.1.1.4'
Se Se -0.0929 2.2259 'International Tables Vol C Tables 4.2.6.8 and 6.1.1.4'

loop_
_geom_angle_atom_site_label_1
_geom_angle_atom_site_label_2
_geom_angle_atom_site_label_3
_geom_angle
_geom_angle_site_symmetry_1
_geom_angle_site_symmetry_3
_geom_angle_publ_flag
C6 C1 C2 119.1(5) . . ?
C6 C1 P1 120.1(4) . . ?
C2 C1 P1 120.7(4) . . ?
C3 C2 C1 120.2(5) . . ?
C2 C3 C4 120.4(6) . . ?
C5 C4 C3 119.6(5) . . ?
C4 C5 C6 120.2(5) . . ?
C1 C6 C5 120.5(5) . . ?
C12 C7 C8 119.1(5) . . ?
C12 C7 P2 122.0(4) . . ?
C8 C7 P2 118.9(4) . . ?
C9 C8 C7 120.8(5) . . ?
C10 C9 C8 120.0(6) . . ?
C11 C10 C9 119.3(5) . . ?
C10 C11 C12 121.3(6) . . ?
C7 C12 C11 119.5(5) . . ?
O1 C13 C14 101.6(6) . . ?
C15 C14 C13 103.7(7) . . ?
C16 C15 C14 104.3(7) . . ?
O1 C16 C15 107.7(7) . . ?
O1 C16 Na1 41.6(3) . . ?
C15 C16 Na1 104.4(5) . . ?
O2 C17 C18 107.6(5) . . ?
C19 C18 C17 103.8(5) . . ?
C20 C19 C18 103.1(5) . . ?
O2 C20 C19 104.7(5) . . ?
O3 C21 C22 108.0(11) . . ?
C23 C22 C21 105.6(11) . . ?
C22 C23 C24 101.2(11) . . ?
O3 C24 C23 105.3(10) . . ?
C22A C21A O3 106.9(11) . . ?
C21A C22A C23A 104.5(12) . . ?
C24A C23A C22A 102.7(12) . . ?
O3 C24A C23A 103.1(11) . . ?
P1 Se1 Na1 84.48(6) . . ?
P1 Se1 Na2 82.89(5) . 2_566 ?
Na1 Se1 Na2 136.21(6) . 2_566 ?
P1 Se1 Na2 89.19(5) . . ?
Na1 Se1 Na2 75.00(5) . . ?
Na2 Se1 Na2 63.08(6) 2_566 . ?
P1 Se2 Na1 82.78(5) . . ?
P1 Se2 Na3 87.67(5) . . ?
Na1 Se2 Na3 74.41(6) . . ?
P1 Se2 Na3 80.84(5) . 2_666 ?
Na1 Se2 Na3 133.04(5) . 2_666 ?
Na3 Se2 Na3 61.26(6) . 2_666 ?
P1 Se3 Na3 85.07(5) . 2_666 ?
P1 Se3 Na4 102.30(6) . 2_566 ?
Na3 Se3 Na4 82.97(6) 2_666 2_566 ?
P1 Se3 Na2 82.99(5) . 2_566 ?
Na3 Se3 Na2 159.56(5) 2_666 2_566 ?
Na4 Se3 Na2 83.44(6) 2_566 2_566 ?
P1 Se3 Na3 85.73(5) . . ?
Na3 Se3 Na3 62.74(7) 2_666 . ?
Na4 Se3 Na3 144.15(6) 2_566 . ?
Na2 Se3 Na3 132.40(6) 2_566 . ?
P1 Se3 Na2 85.68(5) . . ?
Na3 Se3 Na2 133.49(5) 2_666 . ?
Na4 Se3 Na2 143.48(6) 2_566 . ?
Na2 Se3 Na2 61.97(6) 2_566 . ?
Na3 Se3 Na2 71.18(5) . . ?
P2 Se4 Na1 84.34(6) . . ?
P2 Se4 Na2 83.37(5) . . ?
Na1 Se4 Na2 77.85(6) . . ?
P2 Se4 Na4 134.61(6) . . ?
Na1 Se4 Na4 133.51(6) . . ?
Na2 Se4 Na4 82.49(6) . . ?
P2 Se5 Na3 84.70(6) . . ?
P2 Se5 Na2 84.33(5) . . ?
Na3 Se5 Na2 79.53(6) . . ?
P2 Se6 Na1 83.83(5) . . ?
P2 Se6 Na3 82.30(5) . . ?
Na1 Se6 Na3 78.30(6) . . ?
P2 Se6 Na4 129.90(6) . 1_655 ?
Na1 Se6 Na4 136.87(6) . 1_655 ?
Na3 Se6 Na4 80.76(6) . 1_655 ?
C1 P1 Se2 110.24(16) . . ?
C1 P1 Se1 109.29(18) . . ?
Se2 P1 Se1 114.42(6) . . ?
C1 P1 Se3 104.35(16) . . ?
Se2 P1 Se3 109.53(6) . . ?
Se1 P1 Se3 108.52(5) . . ?
C7 P2 Se5 108.72(17) . . ?
C7 P2 Se4 106.88(18) . . ?
Se5 P2 Se4 111.71(5) . . ?
C7 P2 Se6 107.62(16) . . ?
Se5 P2 Se6 112.22(6) . . ?
Se4 P2 Se6 109.47(6) . . ?
O1 Na1 Se4 109.35(14) . . ?
O1 Na1 Se6 109.87(13) . . ?
Se4 Na1 Se6 74.53(5) . . ?
O1 Na1 Se1 111.06(14) . . ?
Se4 Na1 Se1 92.54(6) . . ?
Se6 Na1 Se1 139.07(8) . . ?
O1 Na1 Se2 111.50(14) . . ?
Se4 Na1 Se2 139.14(8) . . ?
Se6 Na1 Se2 90.86(6) . . ?
Se1 Na1 Se2 73.71(5) . . ?
O1 Na1 C16 24.17(19) . . ?
Se4 Na1 C16 125.08(19) . . ?
Se6 Na1 C16 128.76(15) . . ?
Se1 Na1 C16 90.67(15) . . ?
Se2 Na1 C16 94.00(18) . . ?
O1 Na1 Na2 149.10(15) . . ?
Se4 Na1 Na2 51.68(4) . . ?
Se6 Na1 Na2 89.62(6) . . ?
Se1 Na1 Na2 54.10(4) . . ?
Se2 Na1 Na2 91.23(6) . . ?
C16 Na1 Na2 141.08(16) . . ?
O1 Na1 Na3 150.48(14) . . ?
Se4 Na1 Na3 88.79(6) . . ?
Se6 Na1 Na3 51.47(5) . . ?
Se1 Na1 Na3 90.46(6) . . ?
Se2 Na1 Na3 54.00(5) . . ?
C16 Na1 Na3 146.02(19) . . ?
Na2 Na1 Na3 60.22(5) . . ?
Se5 Na2 Se4 74.73(5) . . ?
Se5 Na2 Se3 140.94(7) . 2_566 ?
Se4 Na2 Se3 94.77(6) . 2_566 ?
Se5 Na2 Se1 97.87(6) . 2_566 ?
Se4 Na2 Se1 145.82(7) . 2_566 ?
Se3 Na2 Se1 69.75(4) 2_566 2_566 ?
Se5 Na2 Se1 134.79(7) . . ?
Se4 Na2 Se1 88.99(5) . . ?
Se3 Na2 Se1 81.08(5) 2_566 . ?
Se1 Na2 Se1 116.92(6) 2_566 . ?
Se5 Na2 Se3 94.10(6) . . ?
Se4 Na2 Se3 134.15(6) . . ?
Se3 Na2 Se3 118.03(6) 2_566 . ?
Se1 Na2 Se3 78.89(5) 2_566 . ?
Se1 Na2 Se3 67.52(4) . . ?
Se5 Na2 Na2 143.68(11) . 2_566 ?
Se4 Na2 Na2 140.50(11) . 2_566 ?
Se3 Na2 Na2 61.41(6) 2_566 2_566 ?
Se1 Na2 Na2 58.73(6) 2_566 2_566 ?
Se1 Na2 Na2 58.19(6) . 2_566 ?
Se3 Na2 Na2 56.62(6) . 2_566 ?
Se5 Na2 Na1 88.37(5) . . ?
Se4 Na2 Na1 50.47(4) . . ?
Se3 Na2 Na1 114.07(7) 2_566 . ?
Se1 Na2 Na1 163.65(8) 2_566 . ?
Se1 Na2 Na1 50.89(4) . . ?
Se3 Na2 Na1 85.63(6) . . ?
Na2 Na2 Na1 108.05(9) 2_566 . ?
Se5 Na2 Na3 49.81(4) . . ?
Se4 Na2 Na3 88.22(5) . . ?
Se3 Na2 Na3 169.24(7) 2_566 . ?
Se1 Na2 Na3 112.77(7) 2_566 . ?
Se1 Na2 Na3 88.65(6) . . ?
Se3 Na2 Na3 54.12(5) . . ?
Na2 Na2 Na3 110.26(10) 2_566 . ?
Na1 Na2 Na3 60.47(6) . . ?
Se5 Na2 Na4 103.00(6) . . ?
Se4 Na2 Na4 50.78(4) . . ?
Se3 Na2 Na4 47.75(4) 2_566 . ?
Se1 Na2 Na4 100.98(6) 2_566 . ?
Se1 Na2 Na4 97.93(6) . . ?
Se3 Na2 Na4 162.70(7) . . ?
Na2 Na2 Na4 108.29(9) 2_566 . ?
Na1 Na2 Na4 92.23(6) . . ?
Na3 Na2 Na4 138.03(7) . . ?
Se5 Na3 Se3 138.99(8) . 2_666 ?
Se5 Na3 Se6 75.23(5) . . ?
Se3 Na3 Se6 95.88(6) 2_666 . ?
Se5 Na3 Se2 135.89(8) . . ?
Se3 Na3 Se2 82.24(5) 2_666 . ?
Se6 Na3 Se2 88.01(6) . . ?
Se5 Na3 Se2 95.20(6) . 2_666 ?
Se3 Na3 Se2 69.89(5) 2_666 2_666 ?
Se6 Na3 Se2 146.10(7) . 2_666 ?
Se2 Na3 Se2 118.74(6) . 2_666 ?
Se5 Na3 Se3 95.31(6) . . ?
Se3 Na3 Se3 117.26(7) 2_666 . ?
Se6 Na3 Se3 134.06(8) . . ?
Se2 Na3 Se3 67.68(4) . . ?
Se2 Na3 Se3 78.44(5) 2_666 . ?
Se5 Na3 Na3 142.21(10) . 2_666 ?
Se3 Na3 Na3 61.90(7) 2_666 2_666 ?
Se6 Na3 Na3 141.71(10) . 2_666 ?
Se2 Na3 Na3 59.88(6) . 2_666 ?
Se2 Na3 Na3 58.86(7) 2_666 2_666 ?
Se3 Na3 Na3 55.36(6) . 2_666 ?
Se5 Na3 Na2 50.67(5) . . ?
Se3 Na3 Na2 170.25(8) 2_666 . ?
Se6 Na3 Na2 88.17(6) . . ?
Se2 Na3 Na2 89.06(6) . . ?
Se2 Na3 Na2 111.08(6) 2_666 . ?
Se3 Na3 Na2 54.71(4) . . ?
Na3 Na3 Na2 109.80(9) 2_666 . ?
Se5 Na3 Na1 88.07(6) . . ?
Se3 Na3 Na1 117.15(7) 2_666 . ?
Se6 Na3 Na1 50.23(5) . . ?
Se2 Na3 Na1 51.59(5) . . ?
Se2 Na3 Na1 163.56(7) 2_666 . ?
Se3 Na3 Na1 85.22(6) . . ?
Na3 Na3 Na1 109.86(9) 2_666 . ?
Na2 Na3 Na1 59.31(5) . . ?
Se5 Na3 Na4 101.13(6) . 1_655 ?
Se3 Na3 Na4 48.85(4) 2_666 1_655 ?
Se6 Na3 Na4 51.20(5) . 1_655 ?
Se2 Na3 Na4 99.07(6) . 1_655 ?
Se2 Na3 Na4 101.02(7) 2_666 1_655 ?
Se3 Na3 Na4 163.52(7) . 1_655 ?
Na3 Na3 Na4 110.04(9) 2_666 1_655 ?
Na2 Na3 Na4 137.79(7) . 1_655 ?
Na1 Na3 Na4 94.11(6) . 1_655 ?
O3 Na4 O2 110.89(18) . . ?
O3 Na4 Se3 164.99(17) . 2_566 ?
O2 Na4 Se3 84.00(11) . 2_566 ?
O3 Na4 Se6 92.49(13) . 1_455 ?
O2 Na4 Se6 78.92(13) . 1_455 ?
Se3 Na4 Se6 92.30(6) 2_566 1_455 ?
O3 Na4 Se4 89.88(12) . . ?
O2 Na4 Se4 76.32(12) . . ?
Se3 Na4 Se4 91.95(6) 2_566 . ?
Se6 Na4 Se4 154.28(9) 1_455 . ?
O3 Na4 Na3 129.48(13) . 1_455 ?
O2 Na4 Na3 93.06(12) . 1_455 ?
Se3 Na4 Na3 48.18(4) 2_566 1_455 ?
Se6 Na4 Na3 48.03(4) 1_455 1_455 ?
Se4 Na4 Na3 139.93(7) . 1_455 ?
O3 Na4 Na2 126.35(14) . . ?
O2 Na4 Na2 90.35(13) . . ?
Se3 Na4 Na2 48.80(4) 2_566 . ?
Se6 Na4 Na2 140.77(7) 1_455 . ?
Se4 Na4 Na2 46.73(4) . . ?
Na3 Na4 Na2 95.84(6) 1_455 . ?
C16 O1 C13 104.7(5) . . ?
C16 O1 Na1 114.2(4) . . ?
C13 O1 Na1 117.3(4) . . ?
C17 O2 C20 108.1(4) . . ?
C17 O2 Na4 130.5(3) . . ?
C20 O2 Na4 120.5(4) . . ?
C21A O3 C24A 106.2(8) . . ?
C21A O3 C24 104.9(8) . . ?
C24A O3 C24 20.1(6) . . ?
C21A O3 C21 16.0(8) . . ?
C24A O3 C21 104.7(8) . . ?
C24 O3 C21 109.2(8) . . ?
C21A O3 Na4 126.2(7) . . ?
C24A O3 Na4 126.4(6) . . ?
C24 O3 Na4 120.2(5) . . ?
C21 O3 Na4 128.7(7) . . ?

loop_
_geom_bond_atom_site_label_1
_geom_bond_atom_site_label_2
_geom_bond_distance
_geom_bond_site_symmetry_2
_geom_bond_publ_flag
C1 C6 1.385(7) . ?
C1 C2 1.392(7) . ?
C1 P1 1.833(5) . ?
C2 C3 1.385(7) . ?
C3 C4 1.386(8) . ?
C4 C5 1.376(9) . ?
C5 C6 1.388(7) . ?
C7 C12 1.391(7) . ?
C7 C8 1.391(7) . ?
C7 P2 1.832(5) . ?
C8 C9 1.390(7) . ?
C9 C10 1.384(9) . ?
C10 C11 1.378(9) . ?
C11 C12 1.392(8) . ?
C13 O1 1.421(8) . ?
C13 C14 1.539(14) . ?
C14 C15 1.490(13) . ?
C15 C16 1.467(11) . ?
C16 O1 1.403(8) . ?
C16 Na1 3.124(7) . ?
C17 O2 1.434(7) . ?
C17 C18 1.514(8) . ?
C18 C19 1.509(9) . ?
C19 C20 1.499(10) . ?
C20 O2 1.434(7) . ?
C21 O3 1.423(14) . ?
C21 C22 1.480(19) . ?
C22 C23 1.516(19) . ?
C23 C24 1.536(19) . ?
C24 O3 1.449(14) . ?
C21A C22A 1.49(2) . ?
C21A O3 1.471(15) . ?
C22A C23A 1.56(2) . ?
C23A C24A 1.489(19) . ?
C24A O3 1.462(15) . ?
Se1 P1 2.1713(15) . ?
Se1 Na1 3.001(2) . ?
Se1 Na2 3.1147(19) 2_566 ?
Se1 Na2 3.133(2) . ?
Se2 P1 2.1641(12) . ?
Se2 Na1 3.075(2) . ?
Se2 Na3 3.174(2) . ?
Se2 Na3 3.208(2) 2_666 ?
Se3 P1 2.2008(13) . ?
Se3 Na3 3.010(2) 2_666 ?
Se3 Na4 3.042(2) 2_566 ?
Se3 Na2 3.092(2) 2_566 ?
Se3 Na3 3.227(2) . ?
Se3 Na2 3.251(2) . ?
Se4 P2 2.1921(15) . ?
Se4 Na1 2.947(2) . ?
Se4 Na2 2.998(2) . ?
Se4 Na4 3.190(2) . ?
Se5 P2 2.1813(14) . ?
Se5 Na3 2.929(2) . ?
Se5 Na2 2.965(2) . ?
Se6 P2 2.1936(13) . ?
Se6 Na1 2.967(2) . ?
Se6 Na3 3.020(2) . ?
Se6 Na4 3.165(2) 1_655 ?
Na1 O1 2.275(4) . ?
Na1 Na2 3.735(3) . ?
Na1 Na3 3.780(3) . ?
Na2 Se3 3.092(2) 2_566 ?
Na2 Se1 3.1146(19) 2_566 ?
Na2 Na2 3.268(4) 2_566 ?
Na2 Na3 3.770(3) . ?
Na2 Na4 4.082(3) . ?
Na3 Se3 3.010(2) 2_666 ?
Na3 Se2 3.208(2) 2_666 ?
Na3 Na3 3.252(4) 2_666 ?
Na3 Na4 4.009(3) 1_655 ?
Na4 O3 2.297(4) . ?
Na4 O2 2.320(5) . ?
Na4 Se3 3.041(2) 2_566 ?
Na4 Se6 3.165(2) 1_455 ?
Na4 Na3 4.009(3) 1_455 ?
